data_7712570
loop_
_publ_author_name
'Nasiri Sovari, Sara'
'Kolly, Isabelle'
'Schindler, Kevin'
'Djuri\'c, Ana'
'Srdi\'c-Raji\'c, Tatjana'
'Crochet, Aurelien'
'Pavic, Aleksandar'
'Zobi, Fabio'

_publ_section_title
;
 Synthesis, characterization, and in vivo evaluation of the anticancer
 activity of a series of 5- and 6-(halomethyl)-2,2'-bipyridine rhenium
 tricarbonyl complexes.
;
_journal_name_full 'Dalton Transactions'
_journal_paper_doi 10.1039/D2DT04041G
_journal_year 2023
_chemical_formula_moiety 'C14 H10 Br N2 O3 Re'
_chemical_formula_sum 'C14 H10 Br N2 O3 Re'
_chemical_formula_weight 520.35
_space_group_crystal_system monoclinic
_space_group_IT_number 7
_space_group_name_Hall 'P -2yc'
_space_group_name_H-M_alt 'P 1 c 1'
_atom_sites_solution_hydrogens geom
_atom_sites_solution_primary dual
_audit_creation_date 2021-01-08
_audit_creation_method
;
Olex2 1.3
(compiled 2020.11.12 svn.r5f609507 for OlexSys, GUI svn.r6226)
;
_audit_update_record
;
2021-06-18 deposited with the CCDC.	2023-03-09 downloaded from the CCDC.
;
_cell_angle_alpha 90
_cell_angle_beta 106.894(2)
_cell_angle_gamma 90
_cell_formula_units_Z 4
_cell_length_a 14.9333(5)
_cell_length_b 11.3306(2)
_cell_length_c 9.2074(3)
_cell_measurement_reflns_used 73121
_cell_measurement_temperature 200(2)
_cell_measurement_theta_max 67.92
_cell_measurement_theta_min 3.90
_cell_volume 1490.69(8)
_computing_molecular_graphics 'Olex2 1.3 (Dolomanov et al., 2009)'
_computing_publication_material 'Olex2 1.3 (Dolomanov et al., 2009)'
_computing_structure_refinement 'SHELXL 2017/1 (Sheldrick, 2015)'
_computing_structure_solution 'SHELXT 2014/5 (Sheldrick, 2014)'
_diffrn_ambient_temperature 200(2)
_diffrn_detector Pilatus300K
_diffrn_detector_area_resol_mean 5.81
_diffrn_detector_type 'Dectris Pilatus 300K'
_diffrn_measured_fraction_theta_full 0.947
_diffrn_measured_fraction_theta_max 0.947
_diffrn_measurement_device 'Eulerian 4-circle diffractometer'
_diffrn_measurement_device_type 'STOE STADIVARI'
_diffrn_measurement_method 'rotation method, \w scans'
_diffrn_radiation_collimation '1.2 mm, 0.6 diameter'
_diffrn_radiation_monochromator 'Graded multilayer mirror'
_diffrn_radiation_probe x-ray
_diffrn_radiation_type 'Cu K\a'
_diffrn_radiation_wavelength 1.54186
_diffrn_reflns_av_R_equivalents 0.0295
_diffrn_reflns_av_unetI/netI 0.0131
_diffrn_reflns_Laue_measured_fraction_full 0.947
_diffrn_reflns_Laue_measured_fraction_max 0.947
_diffrn_reflns_limit_h_max 17
_diffrn_reflns_limit_h_min -16
_diffrn_reflns_limit_k_max 8
_diffrn_reflns_limit_k_min -13
_diffrn_reflns_limit_l_max 8
_diffrn_reflns_limit_l_min -10
_diffrn_reflns_number 21439
_diffrn_reflns_point_group_measured_fraction_full 0.948
_diffrn_reflns_point_group_measured_fraction_max 0.948
_diffrn_reflns_theta_full 67.240
_diffrn_reflns_theta_max 67.240
_diffrn_reflns_theta_min 4.982
_diffrn_source 'Primux 100 micro'
_exptl_absorpt_coefficient_mu 19.192
_exptl_absorpt_correction_T_max 0.1550
_exptl_absorpt_correction_T_min 0.0180
_exptl_absorpt_correction_type multi-scan
_exptl_absorpt_process_details
;
STOE X-Red32, absorption correction by Gaussian integration, analogous to
P. Coppens, "The Evaluation of Absorption and Extinction in Single-Crystal
Structure Analysis", published in: F. R. Ahmed (Editor), "Crystallographic
Computing", Munksgaard, Copenhagen (1970), 255 - 270. Afterwards scaling of
reflection intensities was performed within STOE LANA. J. Koziskova, F. Hahn,
J. Richter, J. Kozisek, Acta Chimica Slovaca, vol. 9, no. 2, 2016, pp. 136-140.
;
_exptl_crystal_colour yellow
_exptl_crystal_colour_primary yellow
_exptl_crystal_density_diffrn 2.319
_exptl_crystal_description plate
_exptl_crystal_F_000 968
_exptl_crystal_recrystallization_method 'layering of DCm and pentane'
_exptl_crystal_size_max 0.24
_exptl_crystal_size_mid 0.22
_exptl_crystal_size_min 0.03
_refine_diff_density_max 3.136
_refine_diff_density_min -2.008
_refine_diff_density_rms 0.186
_refine_ls_abs_structure_details
;
 Refined as an inversion twin.
;
_refine_ls_abs_structure_Flack 0.41(3)
_refine_ls_extinction_method none
_refine_ls_goodness_of_fit_ref 1.075
_refine_ls_hydrogen_treatment constr
_refine_ls_matrix_type full
_refine_ls_number_parameters 382
_refine_ls_number_reflns 3882
_refine_ls_number_restraints 152
_refine_ls_restrained_S_all 1.054
_refine_ls_R_factor_all 0.0420
_refine_ls_R_factor_gt 0.0418
_refine_ls_shift/su_max 0.000
_refine_ls_shift/su_mean 0.000
_refine_ls_structure_factor_coef Fsqd
_refine_ls_weighting_details 'w=1/[\s^2^(Fo^2^)+(0.0859P)^2^+6.7127P] where P=(Fo^2^+2Fc^2^)/3'
_refine_ls_weighting_scheme calc
_refine_ls_wR_factor_gt 0.1204
_refine_ls_wR_factor_ref 0.1207
_reflns_Friedel_coverage 0.998
_reflns_Friedel_fraction_full 0.949
_reflns_Friedel_fraction_max 0.949
_reflns_number_gt 3849
_reflns_number_total 3882
_reflns_threshold_expression 'I > 2\s(I)'
_cod_data_source_file d2dt04041g2.cif
_cod_data_source_block m-reme-03_b
_cod_database_code 7712570
_shelx_shelxl_version_number 2017/1
_shelx_space_group_comment
;
The symmetry employed for this shelxl refinement is uniquely defined
by the following loop, which should always be used as a source of
symmetry information in preference to the above space-group names.
They are only intended as comments.
;
_olex2_refinement_description
;
1. Twinned data refinement
 Scales: 0.59(3)
 0.41(3)
2. Fixed Uiso
 At 1.2 times of:
  All C(H) groups
 At 1.5 times of:
  All C(H,H,H) groups
3. Uiso/Uaniso restraints and constraints
N1 \\sim C1 \\sim C2 \\sim C3 \\sim C4 \\sim C5: within 2A with sigma of 0.001
and sigma for terminal atoms of 0.002 within 2A
N2 \\sim C6 \\sim C7 \\sim C8 \\sim C9 \\sim C10: within 2A with sigma of 0.001
and sigma for terminal atoms of 0.002 within 2A
N3 \\sim C15 \\sim C16 \\sim C17 \\sim C18 \\sim C19: within 2A with sigma of
0.001 and sigma for terminal atoms of 0.002 within 2A
N4 \\sim C20 \\sim C21 \\sim C22 \\sim C23 \\sim C24: within 2A with sigma of
0.001 and sigma for terminal atoms of 0.002 within 2A
4. Rigid body (RIGU) restrains
 C27, O5
 with sigma for 1-2 distances of 0.001 and sigma for 1-3 distances of 0.001
 C26, O4
 with sigma for 1-2 distances of 0.001 and sigma for 1-3 distances of 0.001
5.a Aromatic/amide H refined with riding coordinates:
 C1(H1), C2(H2), C3(H3), C4(H4), C7(H7), C8(H8), C10(H10), C15(H15), C16(H16),
 C17(H17), C18(H18), C21(H21), C22(H22), C24(H24)
5.b Idealised Me refined as rotating group:
 C11(H11A,H11B,H11C), C25(H25A,H25B,H25C)
;
_olex2_submission_original_sample_id m-ReMe
_olex2_submission_special_instructions 'No special instructions were received'

loop_
_space_group_symop_operation_xyz
'x, y, z'
'x, -y, z+1/2'

loop_
_atom_site_label
_atom_site_type_symbol
_atom_site_fract_x
_atom_site_fract_y
_atom_site_fract_z
_atom_site_U_iso_or_equiv
_atom_site_adp_type
_atom_site_occupancy
_atom_site_site_symmetry_order
_atom_site_calc_flag
_atom_site_refinement_flags_posn
_atom_site_refinement_flags_adp
_atom_site_refinement_flags_occupancy
_atom_site_disorder_assembly
_atom_site_disorder_group
Re1 Re 0.70535(4) 0.16372(6) 0.63491(6) 0.0407(3) Uani 1 1 d . . . . .
Br1 Br 0.84537(19) 0.2035(2) 0.5230(3) 0.0460(5) Uani 1 1 d . . . . .
O1 O 0.5661(13) 0.1520(14) 0.312(2) 0.063(6) Uani 1 1 d . . . . .
O2 O 0.7221(17) -0.1039(14) 0.636(3) 0.068(6) Uani 1 1 d . . . . .
O3 O 0.5477(13) 0.1184(14) 0.772(3) 0.065(5) Uani 1 1 d . . . . .
N1 N 0.8076(18) 0.200(2) 0.846(3) 0.063(2) Uani 1 1 d . U . . .
N2 N 0.7066(18) 0.3555(17) 0.662(3) 0.053(2) Uani 1 1 d . U . . .
C1 C 0.8601(17) 0.110(2) 0.941(3) 0.063(2) Uani 1 1 d . U . . .
H1 H 0.849822 0.032640 0.905538 0.076 Uiso 1 1 calc R U . . .
C2 C 0.9249(15) 0.126(2) 1.081(3) 0.063(2) Uani 1 1 d . U . . .
H2 H 0.956313 0.064086 1.139924 0.076 Uiso 1 1 calc R U . . .
C3 C 0.9388(14) 0.239(2) 1.124(2) 0.064(2) Uani 1 1 d . U . . .
H3 H 0.982429 0.254677 1.217538 0.076 Uiso 1 1 calc R U . . .
C4 C 0.8934(17) 0.334(2) 1.042(3) 0.063(2) Uani 1 1 d . U . . .
H4 H 0.905816 0.410643 1.077646 0.076 Uiso 1 1 calc R U . . .
C5 C 0.8277(18) 0.311(2) 0.901(3) 0.063(2) Uani 1 1 d . U . . .
C6 C 0.7707(15) 0.3951(16) 0.790(3) 0.053(2) Uani 1 1 d . U . . .
C7 C 0.7804(14) 0.5186(16) 0.818(2) 0.054(2) Uani 1 1 d . U . . .
H7 H 0.825060 0.547805 0.903190 0.065 Uiso 1 1 calc R U . . .
C8 C 0.7258(14) 0.5885(17) 0.723(2) 0.054(2) Uani 1 1 d . U . . .
H8 H 0.732507 0.669039 0.742699 0.065 Uiso 1 1 calc R U . . .
C9 C 0.6563(14) 0.5531(17) 0.590(2) 0.054(2) Uani 1 1 d . U . . .
C10 C 0.6525(15) 0.4276(18) 0.565(3) 0.053(2) Uani 1 1 d . U . . .
H10 H 0.610800 0.397347 0.476989 0.064 Uiso 1 1 calc R U . . .
C11 C 0.5950(16) 0.6275(17) 0.480(2) 0.064(5) Uani 1 1 d . . . . .
H11A H 0.561799 0.678852 0.529249 0.097 Uiso 1 1 calc R U . . .
H11B H 0.551061 0.579693 0.406623 0.097 Uiso 1 1 calc R U . . .
H11C H 0.630889 0.673866 0.429693 0.097 Uiso 1 1 calc R U . . .
C12 C 0.6197(16) 0.149(2) 0.440(3) 0.047(5) Uani 1 1 d . . . . .
C13 C 0.716(2) -0.0089(15) 0.632(3) 0.048(6) Uani 1 1 d . . . . .
C14 C 0.6047(14) 0.141(2) 0.738(3) 0.048(6) Uani 1 1 d . . . . .
Re2 Re 0.30325(4) 0.33155(6) 0.33598(7) 0.0432(3) Uani 1 1 d . . . . .
Br2 Br 0.1628(2) 0.2945(2) 0.4495(3) 0.0501(5) Uani 1 1 d . . . . .
O4 O 0.2871(15) 0.6021(13) 0.342(3) 0.058(5) Uani 1 1 d . . . . .
O5 O 0.4476(17) 0.364(2) 0.649(3) 0.076(5) Uani 1 1 d . . . . .
O6 O 0.4586(16) 0.365(2) 0.187(3) 0.086(7) Uani 1 1 d . . . . .
N3 N 0.3109(18) 0.1404(17) 0.323(3) 0.062(2) Uani 1 1 d . U . . .
N4 N 0.1989(17) 0.2855(16) 0.117(3) 0.054(2) Uani 1 1 d . U . . .
C15 C 0.3729(16) 0.0753(18) 0.431(3) 0.062(2) Uani 1 1 d . U . . .
H15 H 0.413750 0.114360 0.512260 0.075 Uiso 1 1 calc R U . . .
C16 C 0.3779(15) -0.0463(16) 0.424(3) 0.062(2) Uani 1 1 d . U . . .
H16 H 0.420844 -0.088138 0.500420 0.075 Uiso 1 1 calc R U . . .
C17 C 0.3188(15) -0.1032(17) 0.305(3) 0.063(2) Uani 1 1 d . U . . .
H17 H 0.319950 -0.185016 0.297738 0.075 Uiso 1 1 calc R U . . .
C18 C 0.2558(15) -0.0354(17) 0.193(3) 0.063(2) Uani 1 1 d . U . . .
H18 H 0.215875 -0.073329 0.109027 0.075 Uiso 1 1 calc R U . . .
C19 C 0.2517(16) 0.0834(17) 0.203(3) 0.062(2) Uani 1 1 d . U . . .
C20 C 0.1916(17) 0.1652(16) 0.092(3) 0.055(2) Uani 1 1 d . U . . .
C21 C 0.1292(13) 0.1203(18) -0.035(2) 0.055(2) Uani 1 1 d . U . . .
H21 H 0.120535 0.039414 -0.049044 0.066 Uiso 1 1 calc R U . . .
C22 C 0.0789(14) 0.2008(19) -0.142(3) 0.055(2) Uani 1 1 d . U . . .
H22 H 0.036757 0.173697 -0.231350 0.066 Uiso 1 1 calc R U . . .
C23 C 0.0912(15) 0.3219(18) -0.116(3) 0.055(2) Uani 1 1 d . U . . .
C24 C 0.1516(17) 0.3574(19) 0.023(3) 0.055(2) Uani 1 1 d . U . . .
H24 H 0.156776 0.437443 0.046577 0.066 Uiso 1 1 calc R U . . .
C25 C 0.0372(12) 0.4100(19) -0.228(2) 0.065(5) Uani 1 1 d . . . . .
H25A H 0.043454 0.392829 -0.326359 0.098 Uiso 1 1 calc R U . . .
H25B H 0.060962 0.487657 -0.197139 0.098 Uiso 1 1 calc R U . . .
H25C H -0.027605 0.406239 -0.231179 0.098 Uiso 1 1 calc R U . . .
C26 C 0.2884(14) 0.4951(15) 0.332(3) 0.046(5) Uani 1 1 d . . . . .
C27 C 0.393(2) 0.347(2) 0.529(4) 0.055(6) Uani 1 1 d . . . . .
C28 C 0.4010(19) 0.353(2) 0.254(3) 0.055(6) Uani 1 1 d . . . . .

loop_
_atom_site_aniso_label
_atom_site_aniso_U_11
_atom_site_aniso_U_22
_atom_site_aniso_U_33
_atom_site_aniso_U_23
_atom_site_aniso_U_13
_atom_site_aniso_U_12
Re1 0.0423(5) 0.0322(4) 0.0484(6) -0.0031(4) 0.0146(5) -0.0047(4)
Br1 0.0498(13) 0.0415(11) 0.0495(14) 0.0006(11) 0.0187(10) 0.0012(10)
O1 0.061(10) 0.037(7) 0.072(13) -0.005(6) -0.011(9) 0.007(6)
O2 0.097(17) 0.036(8) 0.071(12) 0.018(8) 0.021(11) 0.001(7)
O3 0.063(10) 0.032(7) 0.114(16) -0.012(8) 0.048(10) -0.007(6)
N1 0.058(5) 0.076(5) 0.054(5) 0.002(4) 0.016(4) -0.014(4)
N2 0.067(4) 0.039(4) 0.065(5) -0.011(3) 0.037(4) -0.007(3)
C1 0.059(5) 0.076(5) 0.054(5) 0.002(4) 0.016(4) -0.014(4)
C2 0.059(5) 0.076(5) 0.054(5) 0.002(4) 0.015(4) -0.013(4)
C3 0.059(5) 0.076(5) 0.054(5) 0.002(4) 0.015(4) -0.014(4)
C4 0.059(5) 0.076(5) 0.054(5) 0.001(4) 0.015(4) -0.014(4)
C5 0.059(5) 0.076(5) 0.054(5) 0.002(4) 0.016(4) -0.014(4)
C6 0.067(4) 0.039(4) 0.065(5) -0.012(3) 0.037(4) -0.007(3)
C7 0.068(4) 0.039(4) 0.065(5) -0.012(3) 0.036(4) -0.007(3)
C8 0.068(4) 0.039(4) 0.065(5) -0.011(3) 0.036(4) -0.007(3)
C9 0.068(4) 0.039(4) 0.065(5) -0.011(3) 0.036(4) -0.007(3)
C10 0.068(4) 0.039(4) 0.065(5) -0.011(3) 0.037(4) -0.007(3)
C11 0.090(14) 0.046(10) 0.061(12) 0.015(9) 0.028(11) 0.020(9)
C12 0.037(10) 0.042(9) 0.059(13) -0.013(9) 0.009(9) 0.005(8)
C13 0.078(16) 0.026(9) 0.056(12) 0.001(9) 0.041(12) -0.011(8)
C14 0.031(10) 0.033(8) 0.071(14) 0.021(9) 0.001(9) -0.013(8)
Re2 0.0500(6) 0.0328(5) 0.0479(6) -0.0010(4) 0.0159(5) -0.0011(4)
Br2 0.0554(14) 0.0504(12) 0.0461(14) 0.0004(12) 0.0172(11) 0.0009(11)
O4 0.073(12) 0.041(5) 0.074(12) -0.006(7) 0.040(10) 0.004(6)
O5 0.084(12) 0.066(10) 0.073(12) 0.008(8) 0.012(9) -0.004(9)
O6 0.072(13) 0.094(14) 0.096(17) 0.038(13) 0.033(12) 0.034(11)
N3 0.071(5) 0.035(4) 0.095(6) -0.003(4) 0.048(5) 0.000(3)
N4 0.056(4) 0.058(4) 0.057(5) -0.015(4) 0.029(4) -0.019(3)
C15 0.071(5) 0.035(4) 0.096(6) -0.003(4) 0.048(5) 0.000(3)
C16 0.072(5) 0.035(4) 0.096(6) -0.003(4) 0.048(5) 0.000(3)
C17 0.072(5) 0.035(4) 0.096(6) -0.003(4) 0.048(5) 0.000(3)
C18 0.072(5) 0.035(4) 0.096(6) -0.003(4) 0.048(5) 0.000(3)
C19 0.071(5) 0.035(4) 0.095(6) -0.003(4) 0.048(5) 0.000(3)
C20 0.057(4) 0.058(4) 0.057(5) -0.015(4) 0.028(4) -0.019(3)
C21 0.057(4) 0.058(4) 0.057(5) -0.015(4) 0.028(4) -0.019(3)
C22 0.057(4) 0.058(4) 0.058(5) -0.015(4) 0.028(4) -0.019(3)
C23 0.057(4) 0.058(4) 0.057(5) -0.015(4) 0.028(4) -0.019(3)
C24 0.057(4) 0.058(4) 0.057(5) -0.015(4) 0.028(4) -0.019(3)
C25 0.048(9) 0.073(12) 0.060(12) 0.012(10) -0.009(9) -0.015(8)
C26 0.028(9) 0.040(5) 0.063(13) -0.006(7) 0.002(9) 0.005(6)
C27 0.068(13) 0.029(8) 0.068(12) 0.013(8) 0.018(9) 0.007(9)
C28 0.077(16) 0.032(8) 0.065(14) 0.005(9) 0.036(13) 0.005(10)

loop_
_atom_type_symbol
_atom_type_description
_atom_type_scat_dispersion_real
_atom_type_scat_dispersion_imag
_atom_type_scat_source
C C 0.0181 0.0091 'International Tables Vol C Tables 4.2.6.8 and 6.1.1.4'
H H 0.0000 0.0000 'International Tables Vol C Tables 4.2.6.8 and 6.1.1.4'
Br Br -0.6763 1.2805 'International Tables Vol C Tables 4.2.6.8 and 6.1.1.4'
N N 0.0311 0.0180 'International Tables Vol C Tables 4.2.6.8 and 6.1.1.4'
O O 0.0492 0.0322 'International Tables Vol C Tables 4.2.6.8 and 6.1.1.4'
Re Re -5.2083 5.8923 'International Tables Vol C Tables 4.2.6.8 and 6.1.1.4'

loop_
_geom_angle_atom_site_label_1
_geom_angle_atom_site_label_2
_geom_angle_atom_site_label_3
_geom_angle
_geom_angle_site_symmetry_1
_geom_angle_site_symmetry_3
_geom_angle_publ_flag
N1 Re1 Br1 83.4(8) . . ?
N1 Re1 N2 73.8(9) . . ?
N2 Re1 Br1 83.9(6) . . ?
C12 Re1 Br1 92.3(9) . . ?
C12 Re1 N1 173.0(10) . . ?
C12 Re1 N2 100.3(10) . . ?
C12 Re1 C13 86.3(11) . . ?
C12 Re1 C14 92.5(11) . . ?
C13 Re1 Br1 95.0(7) . . ?
C13 Re1 N1 99.5(11) . . ?
C13 Re1 N2 173.4(12) . . ?
C13 Re1 C14 87.5(10) . . ?
C14 Re1 Br1 174.7(7) . . ?
C14 Re1 N1 91.7(10) . . ?
C14 Re1 N2 93.1(9) . . ?
C1 N1 Re1 122.5(17) . . ?
C5 N1 Re1 122.9(18) . . ?
C5 N1 C1 115(2) . . ?
C6 N2 Re1 114.1(16) . . ?
C10 N2 Re1 124.0(16) . . ?
C10 N2 C6 121.9(18) . . ?
N1 C1 H1 117.1 . . ?
C2 C1 N1 126(2) . . ?
C2 C1 H1 117.1 . . ?
C1 C2 H2 122.7 . . ?
C3 C2 C1 115(2) . . ?
C3 C2 H2 122.7 . . ?
C2 C3 H3 117.6 . . ?
C2 C3 C4 125(2) . . ?
C4 C3 H3 117.6 . . ?
C3 C4 H4 121.2 . . ?
C3 C4 C5 118(2) . . ?
C5 C4 H4 121.2 . . ?
N1 C5 C4 123(2) . . ?
N1 C5 C6 109(2) . . ?
C4 C5 C6 129(2) . . ?
N2 C6 C5 120.3(18) . . ?
N2 C6 C7 119.4(19) . . ?
C7 C6 C5 120(2) . . ?
C6 C7 H7 120.9 . . ?
C8 C7 C6 118(2) . . ?
C8 C7 H7 120.9 . . ?
C7 C8 H8 117.4 . . ?
C7 C8 C9 125.3(18) . . ?
C9 C8 H8 117.4 . . ?
C8 C9 C10 114.0(18) . . ?
C8 C9 C11 127.3(19) . . ?
C11 C9 C10 118.6(19) . . ?
N2 C10 C9 121(2) . . ?
N2 C10 H10 119.4 . . ?
C9 C10 H10 119.4 . . ?
C9 C11 H11A 109.5 . . ?
C9 C11 H11B 109.5 . . ?
C9 C11 H11C 109.5 . . ?
H11A C11 H11B 109.5 . . ?
H11A C11 H11C 109.5 . . ?
H11B C11 H11C 109.5 . . ?
O1 C12 Re1 173(2) . . ?
O2 C13 Re1 177(3) . . ?
O3 C14 Re1 168(2) . . ?
N3 Re2 Br2 85.6(6) . . ?
N3 Re2 N4 75.6(9) . . ?
N4 Re2 Br2 83.8(6) . . ?
C26 Re2 Br2 93.6(8) . . ?
C26 Re2 N3 175.2(11) . . ?
C26 Re2 N4 99.7(9) . . ?
C26 Re2 C27 88.6(10) . . ?
C27 Re2 Br2 94.3(10) . . ?
C27 Re2 N3 96.1(10) . . ?
C27 Re2 N4 171.6(9) . . ?
C28 Re2 Br2 178.3(8) . . ?
C28 Re2 N3 92.9(10) . . ?
C28 Re2 N4 95.2(11) . . ?
C28 Re2 C26 87.9(11) . . ?
C28 Re2 C27 86.5(13) . . ?
C15 N3 Re2 122.4(18) . . ?
C15 N3 C19 118.6(19) . . ?
C19 N3 Re2 119.0(17) . . ?
C20 N4 Re2 112.7(18) . . ?
C24 N4 Re2 125.6(15) . . ?
C24 N4 C20 122(2) . . ?
N3 C15 H15 118.5 . . ?
N3 C15 C16 123(2) . . ?
C16 C15 H15 118.5 . . ?
C15 C16 H16 120.7 . . ?
C17 C16 C15 119(2) . . ?
C17 C16 H16 120.7 . . ?
C16 C17 H17 120.8 . . ?
C16 C17 C18 118.4(19) . . ?
C18 C17 H17 120.8 . . ?
C17 C18 H18 119.1 . . ?
C19 C18 C17 122(2) . . ?
C19 C18 H18 119.1 . . ?
N3 C19 C20 112.7(18) . . ?
C18 C19 N3 120(2) . . ?
C18 C19 C20 127(2) . . ?
N4 C20 C19 120(2) . . ?
C21 C20 N4 121(2) . . ?
C21 C20 C19 119.1(19) . . ?
C20 C21 H21 121.4 . . ?
C20 C21 C22 117.2(18) . . ?
C22 C21 H21 121.4 . . ?
C21 C22 H22 119.8 . . ?
C21 C22 C23 120(2) . . ?
C23 C22 H22 119.8 . . ?
C22 C23 C24 117(2) . . ?
C22 C23 C25 122(2) . . ?
C24 C23 C25 121.0(19) . . ?
N4 C24 C23 122(2) . . ?
N4 C24 H24 118.8 . . ?
C23 C24 H24 118.8 . . ?
C23 C25 H25A 109.5 . . ?
C23 C25 H25B 109.5 . . ?
C23 C25 H25C 109.5 . . ?
H25A C25 H25B 109.5 . . ?
H25A C25 H25C 109.5 . . ?
H25B C25 H25C 109.5 . . ?
O4 C26 Re2 173(2) . . ?
O5 C27 Re2 175(2) . . ?
O6 C28 Re2 174(3) . . ?

loop_
_geom_bond_atom_site_label_1
_geom_bond_atom_site_label_2
_geom_bond_distance
_geom_bond_site_symmetry_2
_geom_bond_publ_flag
Re1 Br1 2.624(3) . ?
Re1 N1 2.14(2) . ?
Re1 N2 2.187(19) . ?
Re1 C12 1.88(3) . ?
Re1 C13 1.963(18) . ?
Re1 C14 2.01(2) . ?
O1 C12 1.22(3) . ?
O2 C13 1.08(2) . ?
O3 C14 1.02(3) . ?
N1 C1 1.43(4) . ?
N1 C5 1.35(3) . ?
N2 C6 1.36(3) . ?
N2 C10 1.31(3) . ?
C1 H1 0.9300 . ?
C1 C2 1.38(3) . ?
C2 H2 0.9300 . ?
C2 C3 1.34(3) . ?
C3 H3 0.9300 . ?
C3 C4 1.38(3) . ?
C4 H4 0.9300 . ?
C4 C5 1.41(3) . ?
C5 C6 1.48(3) . ?
C6 C7 1.42(3) . ?
C7 H7 0.9300 . ?
C7 C8 1.28(3) . ?
C8 H8 0.9300 . ?
C8 C9 1.41(3) . ?
C9 C10 1.44(3) . ?
C9 C11 1.43(3) . ?
C10 H10 0.9300 . ?
C11 H11A 0.9600 . ?
C11 H11B 0.9600 . ?
C11 H11C 0.9600 . ?
Re2 Br2 2.634(3) . ?
Re2 N3 2.17(2) . ?
Re2 N4 2.22(2) . ?
Re2 C26 1.865(18) . ?
Re2 C27 1.90(3) . ?
Re2 C28 1.84(3) . ?
O4 C26 1.22(2) . ?
O5 C27 1.19(4) . ?
O6 C28 1.20(3) . ?
N3 C15 1.36(3) . ?
N3 C19 1.36(4) . ?
N4 C20 1.38(3) . ?
N4 C24 1.25(4) . ?
C15 H15 0.9300 . ?
C15 C16 1.38(3) . ?
C16 H16 0.9300 . ?
C16 C17 1.36(3) . ?
C17 H17 0.9300 . ?
C17 C18 1.41(3) . ?
C18 H18 0.9300 . ?
C18 C19 1.35(3) . ?
C19 C20 1.47(3) . ?
C20 C21 1.36(3) . ?
C21 H21 0.9300 . ?
C21 C22 1.39(3) . ?
C22 H22 0.9300 . ?
C22 C23 1.39(3) . ?
C23 C24 1.40(3) . ?
C23 C25 1.49(3) . ?
C24 H24 0.9300 . ?
C25 H25A 0.9600 . ?
C25 H25B 0.9600 . ?
C25 H25C 0.9600 . ?

loop_
_geom_torsion_atom_site_label_1
_geom_torsion_atom_site_label_2
_geom_torsion_atom_site_label_3
_geom_torsion_atom_site_label_4
_geom_torsion
_geom_torsion_site_symmetry_1
_geom_torsion_site_symmetry_2
_geom_torsion_site_symmetry_3
_geom_torsion_site_symmetry_4
_geom_torsion_publ_flag
Re1 N1 C1 C2 -177.8(19) . . . . ?
Re1 N1 C5 C4 178(2) . . . . ?
Re1 N1 C5 C6 -2(3) . . . . ?
Re1 N2 C6 C5 -4(3) . . . . ?
Re1 N2 C6 C7 178.0(15) . . . . ?
Re1 N2 C10 C9 179.4(14) . . . . ?
N1 C1 C2 C3 -2(3) . . . . ?
N1 C5 C6 N2 4(3) . . . . ?
N1 C5 C6 C7 -178(2) . . . . ?
N2 C6 C7 C8 2(3) . . . . ?
C1 N1 C5 C4 -2(4) . . . . ?
C1 N1 C5 C6 178(2) . . . . ?
C1 C2 C3 C4 1(3) . . . . ?
C2 C3 C4 C5 0(3) . . . . ?
C3 C4 C5 N1 1(4) . . . . ?
C3 C4 C5 C6 -179(2) . . . . ?
C4 C5 C6 N2 -176(2) . . . . ?
C4 C5 C6 C7 2(4) . . . . ?
C5 N1 C1 C2 2(4) . . . . ?
C5 C6 C7 C8 -176(2) . . . . ?
C6 N2 C10 C9 -2(3) . . . . ?
C6 C7 C8 C9 0(3) . . . . ?
C7 C8 C9 C10 -2(3) . . . . ?
C7 C8 C9 C11 -179(2) . . . . ?
C8 C9 C10 N2 3(3) . . . . ?
C10 N2 C6 C5 177(2) . . . . ?
C10 N2 C6 C7 -1(3) . . . . ?
C11 C9 C10 N2 -180(2) . . . . ?
Re2 N3 C15 C16 179.5(16) . . . . ?
Re2 N3 C19 C18 179.6(17) . . . . ?
Re2 N3 C19 C20 2(3) . . . . ?
Re2 N4 C20 C19 -2(3) . . . . ?
Re2 N4 C20 C21 178.2(16) . . . . ?
Re2 N4 C24 C23 176.1(16) . . . . ?
N3 C15 C16 C17 1(3) . . . . ?
N3 C19 C20 N4 0(3) . . . . ?
N3 C19 C20 C21 180(2) . . . . ?
N4 C20 C21 C22 5(3) . . . . ?
C15 N3 C19 C18 0(3) . . . . ?
C15 N3 C19 C20 -177(2) . . . . ?
C15 C16 C17 C18 1(3) . . . . ?
C16 C17 C18 C19 -1(3) . . . . ?
C17 C18 C19 N3 1(3) . . . . ?
C17 C18 C19 C20 178(2) . . . . ?
C18 C19 C20 N4 -177(2) . . . . ?
C18 C19 C20 C21 3(3) . . . . ?
C19 N3 C15 C16 -1(4) . . . . ?
C19 C20 C21 C22 -175.3(18) . . . . ?
C20 N4 C24 C23 -3(4) . . . . ?
C20 C21 C22 C23 -2(3) . . . . ?
C21 C22 C23 C24 -3(3) . . . . ?
C21 C22 C23 C25 -178.9(19) . . . . ?
C22 C23 C24 N4 6(3) . . . . ?
C24 N4 C20 C19 177(2) . . . . ?
C24 N4 C20 C21 -3(4) . . . . ?
C25 C23 C24 N4 -179(2) . . . . ?

loop_
_twin_individual_id
_twin_individual_mass_fraction_refined
1 0.59(3)
2 0.41(3)
